data_2225103
loop_
_publ_author_name
'Zhou, XiaoFeng'

_publ_section_title
;
 6,8-Di-<i>tert</i>-butyl-3-(4-nitrophenyl)-2<i>H</i>-chromen-2-one
;
_journal_coeditor_code RZ2409
_journal_issue 2
_journal_name_full 'Acta Crystallographica Section E'
_journal_page_first o478
_journal_paper_doi 10.1107/S1600536810002321
_journal_volume 66
_journal_year 2010
_chemical_formula_iupac 'C23 H25 N O4'
_chemical_formula_moiety 'C23 H25 N O4'
_chemical_formula_sum 'C23 H25 N O4'
_chemical_formula_weight 379.44
_chemical_name_systematic
;
6,8-Di-<i>tert</i>-butyl-3-(4-nitrophenyl)-2<i>H</i>-chromen-2-one
;
_space_group_IT_number 61
_symmetry_cell_setting orthorhombic
_symmetry_space_group_name_Hall '-P 2ac 2ab'
_symmetry_space_group_name_H-M 'P b c a'
_atom_sites_solution_hydrogens geom
_atom_sites_solution_primary direct
_atom_sites_solution_secondary difmap
_audit_creation_method SHELXL-97
_cell_angle_alpha 90.00
_cell_angle_beta 90.00
_cell_angle_gamma 90.00
_cell_formula_units_Z 8
_cell_length_a 14.6463(13)
_cell_length_b 11.8634(10)
_cell_length_c 23.604(2)
_cell_measurement_reflns_used 5698
_cell_measurement_temperature 293(2)
_cell_measurement_theta_max 27.28
_cell_measurement_theta_min 3.14
_cell_volume 4101.3(6)
_computing_cell_refinement 'SAINT (Bruker, 2000)'
_computing_data_collection 'SMART (Bruker, 2000)'
_computing_data_reduction 'SAINT (Bruker, 2000)'
_computing_molecular_graphics 'SHELXTL (Sheldrick, 2008)'
_computing_publication_material 'SHELXL97 (Sheldrick, 2008)'
_computing_structure_refinement 'SHELXL97 (Sheldrick, 2008)'
_computing_structure_solution 'SHELXS97 (Sheldrick, 2008)'
_diffrn_ambient_temperature 293(2)
_diffrn_detector_area_resol_mean 13.6612
_diffrn_measured_fraction_theta_full 0.999
_diffrn_measured_fraction_theta_max 0.999
_diffrn_measurement_device_type 'Bruker SMART CCD area-detector'
_diffrn_measurement_method 'phi and omega scans'
_diffrn_radiation_monochromator graphite
_diffrn_radiation_source 'fine-focus sealed tube'
_diffrn_radiation_type MoK\a
_diffrn_radiation_wavelength 0.71073
_diffrn_reflns_av_R_equivalents 0.0532
_diffrn_reflns_av_sigmaI/netI 0.0323
_diffrn_reflns_limit_h_max 18
_diffrn_reflns_limit_h_min -19
_diffrn_reflns_limit_k_max 15
_diffrn_reflns_limit_k_min -15
_diffrn_reflns_limit_l_max 26
_diffrn_reflns_limit_l_min -30
_diffrn_reflns_number 33748
_diffrn_reflns_theta_full 27.54
_diffrn_reflns_theta_max 27.54
_diffrn_reflns_theta_min 2.22
_diffrn_standards_number 0
_exptl_absorpt_coefficient_mu 0.084
_exptl_absorpt_correction_T_max 1.000
_exptl_absorpt_correction_T_min 0.982
_exptl_absorpt_correction_type multi-scan
_exptl_absorpt_process_details '(SADABS; Bruker,2000)'
_exptl_crystal_colour yellow
_exptl_crystal_density_diffrn 1.229
_exptl_crystal_density_method 'not measured'
_exptl_crystal_description block
_exptl_crystal_F_000 1616
_exptl_crystal_size_max 0.2000
_exptl_crystal_size_mid 0.2000
_exptl_crystal_size_min 0.1000
_refine_diff_density_max 0.186
_refine_diff_density_min -0.182
_refine_ls_extinction_coef 0.0021(4)
_refine_ls_extinction_expression Fc^*^=kFc[1+0.001xFc^2^\l^3^/sin(2\q)]^-1/4^
_refine_ls_extinction_method 'SHELXL97 (Sheldrick, 2008)'
_refine_ls_goodness_of_fit_ref 1.010
_refine_ls_hydrogen_treatment constr
_refine_ls_matrix_type full
_refine_ls_number_parameters 254
_refine_ls_number_reflns 4736
_refine_ls_number_restraints 0
_refine_ls_restrained_S_all 1.010
_refine_ls_R_factor_all 0.0903
_refine_ls_R_factor_gt 0.0463
_refine_ls_shift/su_max 0.000
_refine_ls_shift/su_mean 0.000
_refine_ls_structure_factor_coef Fsqd
_refine_ls_weighting_details 'calc w=1/[\s^2^(Fo^2^)+(0.0615P)^2^+0.7021P] where P=(Fo^2^+2Fc^2^)/3'
_refine_ls_weighting_scheme calc
_refine_ls_wR_factor_gt 0.1139
_refine_ls_wR_factor_ref 0.1395
_reflns_number_gt 2809
_reflns_number_total 4736
_reflns_threshold_expression I>2\s(I)
_cod_data_source_file rz2409.cif
_cod_data_source_block I
_cod_database_code 2225103
_cod_database_fobs_code 2225103

loop_
_symmetry_equiv_pos_as_xyz
'x, y, z'
'-x+1/2, -y, z+1/2'
'-x, y+1/2, -z+1/2'
'x+1/2, -y+1/2, -z'
'-x, -y, -z'
'x-1/2, y, -z-1/2'
'x, -y-1/2, z-1/2'
'-x-1/2, y-1/2, z'

loop_
_atom_site_type_symbol
_atom_site_label
_atom_site_fract_x
_atom_site_fract_y
_atom_site_fract_z
_atom_site_U_iso_or_equiv
_atom_site_adp_type
_atom_site_calc_flag
_atom_site_refinement_flags
_atom_site_occupancy
_atom_site_disorder_assembly
_atom_site_disorder_group
O O1 0.14469(8) 0.87691(10) 0.19264(5) 0.0519(3) Uani d . 1 . .
C C1 0.04378(11) 0.96286(14) 0.12603(7) 0.0423(4) Uani d . 1 . .
C C2 0.05769(11) 0.88906(14) 0.17099(7) 0.0425(4) Uani d . 1 . .
N N1 0.50655(12) 1.22755(18) 0.01632(8) 0.0709(5) Uani d . 1 . .
O O2 0.49270(12) 1.31945(18) -0.00487(8) 0.1067(6) Uani d . 1 . .
C C3 -0.01328(11) 0.82746(14) 0.19572(7) 0.0434(4) Uani d . 1 . .
O O3 0.58048(12) 1.18104(17) 0.01503(9) 0.1104(7) Uani d . 1 . .
C C4 -0.09936(11) 0.84849(14) 0.17326(7) 0.0459(4) Uani d . 1 . .
H H4A -0.1486 0.8107 0.1893 0.055 Uiso calc R 1 . .
C C5 -0.11757(11) 0.92252(14) 0.12817(7) 0.0433(4) Uani d . 1 . .
C C6 -0.04451(11) 0.97845(14) 0.10493(7) 0.0452(4) Uani d . 1 . .
H H6A -0.0539 1.0274 0.0747 0.054 Uiso calc R 1 . .
C C7 0.00116(12) 0.74480(15) 0.24487(8) 0.0503(4) Uani d . 1 . .
C C8 0.07354(17) 0.65680(19) 0.22987(11) 0.0861(7) Uani d . 1 . .
H H8A 0.1299 0.6940 0.2208 0.129 Uiso calc R 1 . .
H H8B 0.0534 0.6137 0.1978 0.129 Uiso calc R 1 . .
H H8C 0.0828 0.6075 0.2616 0.129 Uiso calc R 1 . .
C C9 0.02893(15) 0.8108(2) 0.29770(8) 0.0726(6) Uani d . 1 . .
H H9A 0.0843 0.8516 0.2902 0.109 Uiso calc R 1 . .
H H9B 0.0386 0.7595 0.3286 0.109 Uiso calc R 1 . .
H H9C -0.0187 0.8630 0.3075 0.109 Uiso calc R 1 . .
C C10 -0.08682(14) 0.68095(18) 0.25937(9) 0.0715(6) Uani d . 1 . .
H H10A -0.1062 0.6380 0.2271 0.107 Uiso calc R 1 . .
H H10B -0.1337 0.7338 0.2695 0.107 Uiso calc R 1 . .
H H10C -0.0757 0.6310 0.2906 0.107 Uiso calc R 1 . .
C C11 -0.21566(11) 0.94186(15) 0.10840(7) 0.0475(4) Uani d . 1 . .
C C12 -0.26345(13) 0.82947(18) 0.09799(10) 0.0705(6) Uani d . 1 . .
H H12A -0.2316 0.7886 0.0690 0.106 Uiso calc R 1 . .
H H12B -0.3252 0.8430 0.0861 0.106 Uiso calc R 1 . .
H H12C -0.2637 0.7862 0.1323 0.106 Uiso calc R 1 . .
C C13 -0.26683(13) 1.00688(19) 0.15457(9) 0.0664(6) Uani d . 1 . .
H H13A -0.2371 1.0778 0.1611 0.100 Uiso calc R 1 . .
H H13B -0.2669 0.9637 0.1890 0.100 Uiso calc R 1 . .
H H13C -0.3286 1.0199 0.1426 0.100 Uiso calc R 1 . .
C C14 -0.21945(13) 1.0105(2) 0.05374(9) 0.0685(6) Uani d . 1 . .
H H14A -0.1895 1.0816 0.0595 0.103 Uiso calc R 1 . .
H H14B -0.2820 1.0232 0.0434 0.103 Uiso calc R 1 . .
H H14C -0.1892 0.9699 0.0240 0.103 Uiso calc R 1 . .
C C15 0.12116(11) 1.02005(14) 0.10272(7) 0.0456(4) Uani d . 1 . .
H H15A 0.1123 1.0684 0.0722 0.055 Uiso calc R 1 . .
C C16 0.20632(11) 1.00669(14) 0.12319(7) 0.0447(4) Uani d . 1 . .
C C17 0.22005(12) 0.93221(17) 0.17162(8) 0.0529(5) Uani d . 1 . .
C C18 0.28618(11) 1.06494(15) 0.09819(7) 0.0461(4) Uani d . 1 . .
C C19 0.37009(12) 1.01170(16) 0.09219(8) 0.0565(5) Uani d . 1 . .
H H19A 0.3776 0.9389 0.1060 0.068 Uiso calc R 1 . .
C C20 0.44247(12) 1.06487(18) 0.06604(8) 0.0608(5) Uani d . 1 . .
H H20A 0.4984 1.0286 0.0623 0.073 Uiso calc R 1 . .
C C21 0.43052(12) 1.17234(16) 0.04563(7) 0.0538(5) Uani d . 1 . .
C C22 0.34929(13) 1.22816(16) 0.05115(8) 0.0578(5) Uani d . 1 . .
H H22A 0.3425 1.3011 0.0373 0.069 Uiso calc R 1 . .
C C23 0.27740(12) 1.17399(16) 0.07773(8) 0.0544(5) Uani d . 1 . .
H H23A 0.2221 1.2115 0.0820 0.065 Uiso calc R 1 . .
O O4 0.29087(9) 0.91451(14) 0.19558(6) 0.0807(5) Uani d . 1 . .

loop_
_atom_site_aniso_label
_atom_site_aniso_U_11
_atom_site_aniso_U_22
_atom_site_aniso_U_33
_atom_site_aniso_U_12
_atom_site_aniso_U_13
_atom_site_aniso_U_23
O1 0.0473(7) 0.0605(8) 0.0480(7) 0.0011(6) -0.0026(5) 0.0141(6)
C1 0.0472(9) 0.0418(9) 0.0380(9) 0.0019(7) 0.0015(7) 0.0018(7)
C2 0.0442(9) 0.0442(9) 0.0390(9) 0.0035(7) -0.0014(7) 0.0002(7)
N1 0.0655(11) 0.0793(14) 0.0680(12) -0.0223(10) 0.0043(9) 0.0057(10)
O2 0.0982(13) 0.1086(15) 0.1132(15) -0.0251(11) 0.0095(10) 0.0500(12)
C3 0.0530(10) 0.0385(9) 0.0387(9) 0.0006(7) 0.0008(7) -0.0009(7)
O3 0.0677(10) 0.1078(14) 0.1556(18) -0.0113(10) 0.0351(11) 0.0174(13)
C4 0.0496(9) 0.0436(10) 0.0445(10) -0.0030(7) 0.0030(7) 0.0015(8)
C5 0.0468(9) 0.0425(9) 0.0405(9) 0.0014(7) -0.0001(7) -0.0029(8)
C6 0.0501(10) 0.0452(10) 0.0402(9) 0.0048(8) -0.0018(7) 0.0055(7)
C7 0.0563(10) 0.0488(10) 0.0458(10) -0.0016(8) -0.0010(8) 0.0084(8)
C8 0.1032(18) 0.0653(14) 0.0898(17) 0.0275(13) 0.0165(14) 0.0257(13)
C9 0.0846(14) 0.0847(16) 0.0485(12) -0.0168(12) -0.0113(10) 0.0076(11)
C10 0.0800(14) 0.0669(13) 0.0676(14) -0.0178(11) -0.0094(11) 0.0259(11)
C11 0.0448(9) 0.0492(10) 0.0486(10) 0.0028(8) -0.0006(7) 0.0013(8)
C12 0.0577(12) 0.0658(14) 0.0879(16) -0.0063(10) -0.0137(10) -0.0057(12)
C13 0.0577(11) 0.0726(14) 0.0691(13) 0.0102(10) 0.0083(10) -0.0038(11)
C14 0.0527(10) 0.0902(16) 0.0627(13) 0.0075(10) -0.0050(9) 0.0145(12)
C15 0.0504(10) 0.0468(10) 0.0396(9) 0.0006(8) 0.0013(7) 0.0060(8)
C16 0.0455(9) 0.0467(10) 0.0420(9) -0.0014(7) 0.0005(7) 0.0019(8)
C17 0.0458(9) 0.0635(12) 0.0494(10) -0.0002(9) -0.0016(8) 0.0092(9)
C18 0.0481(9) 0.0507(10) 0.0394(9) -0.0027(8) -0.0034(7) -0.0001(8)
C19 0.0533(10) 0.0557(12) 0.0604(12) 0.0012(9) 0.0013(9) 0.0089(9)
C20 0.0484(10) 0.0694(13) 0.0646(13) 0.0002(9) 0.0032(9) 0.0039(10)
C21 0.0540(10) 0.0600(12) 0.0473(10) -0.0146(9) 0.0005(8) -0.0002(9)
C22 0.0650(12) 0.0484(11) 0.0600(12) -0.0077(9) -0.0025(9) 0.0054(9)
C23 0.0519(10) 0.0514(11) 0.0600(11) 0.0008(8) -0.0009(8) 0.0013(9)
O4 0.0516(8) 0.1155(13) 0.0749(10) -0.0047(8) -0.0127(7) 0.0394(9)

loop_
_atom_type_symbol
_atom_type_description
_atom_type_scat_dispersion_real
_atom_type_scat_dispersion_imag
_atom_type_scat_source
C C 0.0033 0.0016 'International Tables Vol C Tables 4.2.6.8 and 6.1.1.4'
H H 0.0000 0.0000 'International Tables Vol C Tables 4.2.6.8 and 6.1.1.4'
N N 0.0061 0.0033 'International Tables Vol C Tables 4.2.6.8 and 6.1.1.4'
O O 0.0106 0.0060 'International Tables Vol C Tables 4.2.6.8 and 6.1.1.4'

loop_
_geom_angle_atom_site_label_1
_geom_angle_atom_site_label_2
_geom_angle_atom_site_label_3
_geom_angle_site_symmetry_1
_geom_angle_site_symmetry_3
_geom_angle
_geom_angle_publ_flag
C17 O1 C2 . . 123.84(13) ?
C2 C1 C6 . . 119.39(15) ?
C2 C1 C15 . . 118.41(15) ?
C6 C1 C15 . . 122.20(15) ?
O1 C2 C1 . . 118.92(14) ?
O1 C2 C3 . . 118.49(14) ?
C1 C2 C3 . . 122.59(15) ?
O3 N1 O2 . . 123.03(19) ?
O3 N1 C21 . . 119.1(2) ?
O2 N1 C21 . . 117.90(19) ?
C4 C3 C2 . . 114.90(15) ?
C4 C3 C7 . . 121.89(15) ?
C2 C3 C7 . . 123.20(14) ?
C3 C4 C5 . . 124.96(15) ?
C3 C4 H4A . . 117.5 ?
C5 C4 H4A . . 117.5 ?
C6 C5 C4 . . 117.16(15) ?
C6 C5 C11 . . 122.55(15) ?
C4 C5 C11 . . 120.24(14) ?
C5 C6 C1 . . 120.96(15) ?
C5 C6 H6A . . 119.5 ?
C1 C6 H6A . . 119.5 ?
C9 C7 C3 . . 109.04(15) ?
C9 C7 C8 . . 110.76(17) ?
C3 C7 C8 . . 110.91(15) ?
C9 C7 C10 . . 107.15(16) ?
C3 C7 C10 . . 111.65(14) ?
C8 C7 C10 . . 107.27(16) ?
C7 C8 H8A . . 109.5 ?
C7 C8 H8B . . 109.5 ?
H8A C8 H8B . . 109.5 ?
C7 C8 H8C . . 109.5 ?
H8A C8 H8C . . 109.5 ?
H8B C8 H8C . . 109.5 ?
C7 C9 H9A . . 109.5 ?
C7 C9 H9B . . 109.5 ?
H9A C9 H9B . . 109.5 ?
C7 C9 H9C . . 109.5 ?
H9A C9 H9C . . 109.5 ?
H9B C9 H9C . . 109.5 ?
C7 C10 H10A . . 109.5 ?
C7 C10 H10B . . 109.5 ?
H10A C10 H10B . . 109.5 ?
C7 C10 H10C . . 109.5 ?
H10A C10 H10C . . 109.5 ?
H10B C10 H10C . . 109.5 ?
C12 C11 C14 . . 108.27(16) ?
C12 C11 C13 . . 109.29(16) ?
C14 C11 C13 . . 108.35(16) ?
C12 C11 C5 . . 110.45(15) ?
C14 C11 C5 . . 111.87(14) ?
C13 C11 C5 . . 108.56(14) ?
C11 C12 H12A . . 109.5 ?
C11 C12 H12B . . 109.5 ?
H12A C12 H12B . . 109.5 ?
C11 C12 H12C . . 109.5 ?
H12A C12 H12C . . 109.5 ?
H12B C12 H12C . . 109.5 ?
C11 C13 H13A . . 109.5 ?
C11 C13 H13B . . 109.5 ?
H13A C13 H13B . . 109.5 ?
C11 C13 H13C . . 109.5 ?
H13A C13 H13C . . 109.5 ?
H13B C13 H13C . . 109.5 ?
C11 C14 H14A . . 109.5 ?
C11 C14 H14B . . 109.5 ?
H14A C14 H14B . . 109.5 ?
C11 C14 H14C . . 109.5 ?
H14A C14 H14C . . 109.5 ?
H14B C14 H14C . . 109.5 ?
C16 C15 C1 . . 122.66(16) ?
C16 C15 H15A . . 118.7 ?
C1 C15 H15A . . 118.7 ?
C15 C16 C17 . . 118.68(15) ?
C15 C16 C18 . . 122.24(15) ?
C17 C16 C18 . . 119.07(14) ?
O4 C17 O1 . . 116.10(16) ?
O4 C17 C16 . . 126.47(17) ?
O1 C17 C16 . . 117.43(14) ?
C23 C18 C19 . . 118.07(16) ?
C23 C18 C16 . . 120.05(15) ?
C19 C18 C16 . . 121.82(16) ?
C18 C19 C20 . . 121.18(18) ?
C18 C19 H19A . . 119.4 ?
C20 C19 H19A . . 119.4 ?
C21 C20 C19 . . 118.90(18) ?
C21 C20 H20A . . 120.5 ?
C19 C20 H20A . . 120.5 ?
C22 C21 C20 . . 121.77(17) ?
C22 C21 N1 . . 119.31(18) ?
C20 C21 N1 . . 118.91(18) ?
C21 C22 C23 . . 118.69(18) ?
C21 C22 H22A . . 120.7 ?
C23 C22 H22A . . 120.7 ?
C18 C23 C22 . . 121.37(17) ?
C18 C23 H23A . . 119.3 ?
C22 C23 H23A . . 119.3 ?

loop_
_geom_bond_atom_site_label_1
_geom_bond_atom_site_label_2
_geom_bond_site_symmetry_2
_geom_bond_distance
_geom_bond_publ_flag
O1 C17 . 1.376(2) ?
O1 C2 . 1.3804(19) ?
C1 C2 . 1.391(2) ?
C1 C6 . 1.398(2) ?
C1 C15 . 1.431(2) ?
C2 C3 . 1.398(2) ?
N1 O3 . 1.216(2) ?
N1 O2 . 1.216(2) ?
N1 C21 . 1.466(2) ?
C3 C4 . 1.390(2) ?
C3 C7 . 1.534(2) ?
C4 C5 . 1.405(2) ?
C4 H4A . 0.9300 ?
C5 C6 . 1.373(2) ?
C5 C11 . 1.528(2) ?
C6 H6A . 0.9300 ?
C7 C9 . 1.528(3) ?
C7 C8 . 1.529(3) ?
C7 C10 . 1.533(2) ?
C8 H8A . 0.9600 ?
C8 H8B . 0.9600 ?
C8 H8C . 0.9600 ?
C9 H9A . 0.9600 ?
C9 H9B . 0.9600 ?
C9 H9C . 0.9600 ?
C10 H10A . 0.9600 ?
C10 H10B . 0.9600 ?
C10 H10C . 0.9600 ?
C11 C12 . 1.526(3) ?
C11 C14 . 1.527(3) ?
C11 C13 . 1.531(2) ?
C12 H12A . 0.9600 ?
C12 H12B . 0.9600 ?
C12 H12C . 0.9600 ?
C13 H13A . 0.9600 ?
C13 H13B . 0.9600 ?
C13 H13C . 0.9600 ?
C14 H14A . 0.9600 ?
C14 H14B . 0.9600 ?
C14 H14C . 0.9600 ?
C15 C16 . 1.347(2) ?
C15 H15A . 0.9300 ?
C16 C17 . 1.459(2) ?
C16 C18 . 1.481(2) ?
C17 O4 . 1.200(2) ?
C18 C23 . 1.387(2) ?
C18 C19 . 1.389(2) ?
C19 C20 . 1.379(2) ?
C19 H19A . 0.9300 ?
C20 C21 . 1.374(3) ?
C20 H20A . 0.9300 ?
C21 C22 . 1.368(3) ?
C22 C23 . 1.384(2) ?
C22 H22A . 0.9300 ?
C23 H23A . 0.9300 ?

loop_
_geom_hbond_atom_site_label_D
_geom_hbond_atom_site_label_H
_geom_hbond_atom_site_label_A
_geom_hbond_site_symmetry_A
_geom_hbond_distance_DH
_geom_hbond_distance_HA
_geom_hbond_distance_DA
_geom_hbond_angle_DHA
C6 H6A O2 4_475 0.93 2.55 3.409(3) 154

loop_
_cod_related_entry_id
_cod_related_entry_database
_cod_related_entry_code
1 ChemSpider 24744341
